data_7206257
loop_
_publ_author_name
'Niu, Yun-Yin'
'Wang, Ling-Fang'
'Lv, Xiao-Rui'
'Du, Hai-Juan'
'Qiao, Yong-Zhen'
'Wang, Hong-Mei'
'Song, Li-Sha'
'Wu, Ben-Lai'
'Hou, Hong-Wei'
'Ng, Seik Weng'

_publ_section_title
;
 Construction and isomeric transformation of polyoxometalates directed
 by 1,\w-bis(pyridinium)alkane templates
;
_journal_issue 16
_journal_name_full CrystEngComm
_journal_page_first 5071
_journal_paper_doi 10.1039/c1ce05245d
_journal_volume 13
_journal_year 2011
_chemical_formula_sum 'C15 H20 Mo4 N2 O13'
_chemical_formula_weight 820.09
_chemical_name_systematic
;
?
;
_space_group_IT_number 14
_symmetry_cell_setting monoclinic
_symmetry_space_group_name_Hall '-P 2yn'
_symmetry_space_group_name_H-M 'P 1 21/n 1'
_atom_sites_solution_hydrogens geom
_atom_sites_solution_primary direct
_atom_sites_solution_secondary difmap
_audit_creation_method SHELXL-97
_cell_angle_alpha 90.00
_cell_angle_beta 107.98(3)
_cell_angle_gamma 90.00
_cell_formula_units_Z 4
_cell_length_a 10.434(2)
_cell_length_b 20.632(4)
_cell_length_c 11.583(2)
_cell_measurement_reflns_used 398
_cell_measurement_temperature 295(2)
_cell_measurement_theta_max 25.1
_cell_measurement_theta_min 2
_cell_volume 2371.7(9)
_computing_cell_refinement 'Bruker XSCANS'
_computing_data_collection 'Bruker XSCANS'
_computing_data_reduction 'Bruker SHELXTL'
_computing_molecular_graphics 'Bruker SHELXTL'
_computing_publication_material 'Bruker SHELXTL'
_computing_structure_refinement 'SHELXL-97 (Sheldrick, 1997)'
_computing_structure_solution 'SHELXS-97 (Sheldrick, 1990)'
_diffrn_ambient_temperature 295(2)
_diffrn_measured_fraction_theta_full 0.934
_diffrn_measured_fraction_theta_max 0.934
_diffrn_measurement_device_type 'Bruker P4'
_diffrn_measurement_method '\w scans'
_diffrn_radiation_monochromator graphite
_diffrn_radiation_source 'fine-focus sealed tube'
_diffrn_radiation_type MoK\a
_diffrn_radiation_wavelength 0.71073
_diffrn_reflns_av_R_equivalents 0.0330
_diffrn_reflns_av_sigmaI/netI 0.0335
_diffrn_reflns_limit_h_max 12
_diffrn_reflns_limit_h_min 0
_diffrn_reflns_limit_k_max 24
_diffrn_reflns_limit_k_min -24
_diffrn_reflns_limit_l_max 13
_diffrn_reflns_limit_l_min -13
_diffrn_reflns_number 7445
_diffrn_reflns_theta_full 25.00
_diffrn_reflns_theta_max 25.00
_diffrn_reflns_theta_min 1.97
_exptl_absorpt_coefficient_mu 2.133
_exptl_absorpt_correction_T_max 0.7131
_exptl_absorpt_correction_T_min 0.7001
_exptl_absorpt_correction_type multi-scan
_exptl_crystal_colour colorless
_exptl_crystal_density_diffrn 2.297
_exptl_crystal_density_method 'not measured'
_exptl_crystal_description prismatic
_exptl_crystal_F_000 1584
_exptl_crystal_size_max 0.18
_exptl_crystal_size_mid 0.17
_exptl_crystal_size_min 0.17
_refine_diff_density_max 1.144
_refine_diff_density_min -1.931
_refine_diff_density_rms 0.168
_refine_ls_extinction_coef 0.0084(5)
_refine_ls_extinction_expression Fc^*^=kFc[1+0.001xFc^2^\l^3^/sin(2\q)]^-1/4^
_refine_ls_extinction_method SHELXL
_refine_ls_goodness_of_fit_ref 1.097
_refine_ls_hydrogen_treatment constr
_refine_ls_matrix_type full
_refine_ls_number_parameters 408
_refine_ls_number_reflns 3914
_refine_ls_number_restraints 0
_refine_ls_restrained_S_all 1.097
_refine_ls_R_factor_all 0.0549
_refine_ls_R_factor_gt 0.0517
_refine_ls_shift/su_max 0.001
_refine_ls_shift/su_mean 0.000
_refine_ls_structure_factor_coef Fsqd
_refine_ls_weighting_details 'calc w=1/[\s^2^(Fo^2^)+(0.0654P)^2^+15.4470P] where P=(Fo^2^+2Fc^2^)/3'
_refine_ls_weighting_scheme calc
_refine_ls_wR_factor_gt 0.1330
_refine_ls_wR_factor_ref 0.1358
_reflns_number_gt 3703
_reflns_number_total 3914
_reflns_threshold_expression >2sigma(I)
_cod_data_source_file c1ce05245d.txt
_cod_data_source_block 3
_cod_depositor_comments
;
The following automatic conversions were performed:

'_symmetry_cell_setting' value 'Monoclinic' changed to 'monoclinic'
according to /home/saulius/struct/CIF-dictionaries/cif_core.dic
dictionary named 'cif_core.dic' version 2.4.1 from 2010-06-29.

Automatic conversion script
Id: cif_fix_values 1715 2011-07-08 13:25:40Z adriana 
;
_cod_original_cell_volume 2371.8(8)
_cod_original_sg_symbol_H-M P2(1)/n
_cod_database_code 7206257

loop_
_symmetry_equiv_pos_as_xyz
'x, y, z'
'-x+1/2, y+1/2, -z+1/2'
'-x, -y, -z'
'x-1/2, -y-1/2, z-1/2'

loop_
_atom_site_label
_atom_site_type_symbol
_atom_site_fract_x
_atom_site_fract_y
_atom_site_fract_z
_atom_site_U_iso_or_equiv
_atom_site_adp_type
_atom_site_occupancy
_atom_site_symmetry_multiplicity
_atom_site_calc_flag
_atom_site_refinement_flags
_atom_site_disorder_assembly
_atom_site_disorder_group
Mo1 Mo 0.09165(9) -0.12770(3) 0.22308(7) 0.0493(3) Uani 1 1 d . . .
Mo2 Mo 0.10672(6) 0.03462(3) 0.29670(5) 0.0333(2) Uani 1 1 d . . .
Mo3 Mo 0.17677(7) 0.00548(3) 0.00242(6) 0.0380(2) Uani 1 1 d . . .
Mo4 Mo 0.02708(9) 0.15437(3) 0.09138(6) 0.0474(3) Uani 1 1 d . . .
N1 N 0.6136(8) -0.0259(5) 0.3054(6) 0.059(2) Uani 1 1 d . . .
N2 N 0.8920(8) 0.2438(4) 0.4396(6) 0.0548(19) Uani 1 1 d . . .
O5 O 0.2531(7) 0.0339(6) 0.4035(7) 0.114(4) Uani 1 1 d . A .
O10 O 0.3298(7) -0.0041(3) -0.0182(7) 0.070(2) Uani 1 1 d . A .
C1 C 0.7341(14) -0.0517(8) 0.3241(11) 0.085(4) Uani 1 1 d . . .
H1A H 0.7984 -0.0234 0.3123 0.102 Uiso 1 1 calc R . .
C2 C 0.7782(19) -0.1106(15) 0.3565(14) 0.147(10) Uani 1 1 d . . .
H2A H 0.8666 -0.1239 0.3688 0.176 Uiso 1 1 calc R . .
C3 C 0.6868(18) -0.1466(11) 0.3686(13) 0.120(7) Uani 1 1 d . . .
H3A H 0.7131 -0.1893 0.3886 0.144 Uiso 1 1 calc R . .
C4 C 0.5534(19) -0.1339(9) 0.3576(10) 0.125(8) Uani 1 1 d . . .
H4A H 0.4943 -0.1645 0.3712 0.150 Uiso 1 1 calc R . .
C5 C 0.5141(12) -0.0635(7) 0.3202(9) 0.085(4) Uani 1 1 d . . .
H5A H 0.4275 -0.0478 0.3085 0.103 Uiso 1 1 calc R . .
C6 C 0.5905(13) 0.0429(6) 0.2679(9) 0.077(3) Uani 1 1 d . . .
H6A H 0.5106 0.0459 0.1977 0.092 Uiso 1 1 calc R . .
H6B H 0.6664 0.0584 0.2440 0.092 Uiso 1 1 calc R . .
C7 C 0.5726(11) 0.0863(6) 0.3685(9) 0.075(3) Uani 1 1 d . . .
H7A H 0.4949 0.0717 0.3907 0.090 Uiso 1 1 calc R . .
H7B H 0.6513 0.0825 0.4396 0.090 Uiso 1 1 calc R . .
C8 C 0.5531(13) 0.1567(7) 0.3292(12) 0.093(4) Uani 1 1 d . . .
H8A H 0.4828 0.1586 0.2516 0.112 Uiso 1 1 calc R . .
H8B H 0.5206 0.1800 0.3874 0.112 Uiso 1 1 calc R . .
C9 C 0.6743(11) 0.1920(6) 0.3169(9) 0.076(3) Uani 1 1 d . . .
H9A H 0.6486 0.2356 0.2873 0.091 Uiso 1 1 calc R . .
H9B H 0.7080 0.1699 0.2583 0.091 Uiso 1 1 calc R . .
C10 C 0.7853(12) 0.1952(6) 0.4394(10) 0.083(3) Uani 1 1 d . . .
H10A H 0.7455 0.2065 0.5021 0.100 Uiso 1 1 calc R . .
H10B H 0.8264 0.1528 0.4586 0.100 Uiso 1 1 calc R . .
C11 C 0.9992(10) 0.2235(5) 0.4135(8) 0.062(3) Uani 1 1 d . . .
H11A H 1.0078 0.1801 0.3953 0.074 Uiso 1 1 calc R . .
C12 C 1.0977(12) 0.2671(6) 0.4136(10) 0.077(3) Uani 1 1 d . . .
H12A H 1.1730 0.2531 0.3937 0.092 Uiso 1 1 calc R . .
C13 C 1.0881(10) 0.3316(5) 0.4426(9) 0.066(3) Uani 1 1 d . . .
H13A H 1.1577 0.3604 0.4454 0.079 Uiso 1 1 calc R . .
C14 C 0.9747(12) 0.3525(5) 0.4670(9) 0.066(3) Uani 1 1 d . . .
H14A H 0.9632 0.3958 0.4835 0.080 Uiso 1 1 calc R . .
C15 C 0.8796(12) 0.3075(6) 0.4663(9) 0.069(3) Uani 1 1 d . . .
H15A H 0.8029 0.3206 0.4847 0.083 Uiso 1 1 calc R . .
O1 O 0.0132(10) -0.1888(5) 0.2724(10) 0.059(3) Uani 0.668(5) 1 d P A 1
O2 O 0.2627(9) -0.1352(4) 0.3307(8) 0.049(2) Uani 0.668(5) 1 d P A 1
O3 O 0.1170(11) -0.1465(4) 0.0800(8) 0.058(3) Uani 0.668(5) 1 d P . 1
O4 O 0.0299(8) -0.0524(4) 0.2694(6) 0.0365(17) Uani 0.668(5) 1 d P A 1
O6 O -0.0062(9) 0.0668(4) 0.3592(8) 0.045(2) Uani 0.668(5) 1 d P A 1
O7 O 0.1498(7) 0.1145(4) 0.2221(7) 0.0376(18) Uani 0.668(5) 1 d P A 1
O8 O 0.2096(8) -0.0111(4) 0.1616(7) 0.0421(19) Uani 0.668(5) 1 d P A 1
O9 O 0.0482(8) -0.0441(4) -0.0923(7) 0.0405(19) Uani 0.668(5) 1 d P . 1
O11 O 0.1345(12) 0.0935(4) -0.0196(8) 0.062(3) Uani 0.668(5) 1 d P A 1
O12 O 0.0982(13) 0.2230(5) 0.0679(9) 0.070(3) Uani 0.668(5) 1 d P A 1
O13 O -0.0832(19) 0.2011(12) 0.115(2) 0.203(15) Uani 0.668(5) 1 d P A 1
O1' O 0.1748(16) -0.0539(8) 0.2757(14) 0.040(4) Uani 0.332(5) 1 d P A 2
O2' O -0.0106(17) -0.1456(9) 0.3091(14) 0.044(4) Uani 0.332(5) 1 d P A 2
O3' O 0.1845(17) -0.1843(8) 0.2182(15) 0.047(4) Uani 0.332(5) 1 d P A 2
O4' O -0.0692(13) -0.0252(7) 0.1500(13) 0.032(3) Uani 0.332(5) 1 d P . 2
O6' O 0.0270(16) 0.0136(9) 0.4098(15) 0.046(4) Uani 0.332(5) 1 d P A 2
O7' O 0.0008(16) 0.1037(7) 0.2228(13) 0.038(4) Uani 0.332(5) 1 d P A 2
O8' O 0.1608(14) 0.0517(7) 0.1144(12) 0.033(3) Uani 0.332(5) 1 d P A 2
O9' O 0.1238(12) -0.0825(6) 0.0289(12) 0.028(3) Uani 0.332(5) 1 d P . 2
O13' O 0.0696(14) 0.1533(6) -0.0548(14) 0.032(3) Uani 0.332(5) 1 d P . 2
O12' O 0.191(2) 0.1921(8) 0.1849(16) 0.055(5) Uani 0.332(5) 1 d P A 2
O11' O -0.102(3) 0.1776(8) 0.1550(15) 0.033(5) Uani 0.332(5) 1 d P A 2

loop_
_atom_site_aniso_label
_atom_site_aniso_U_11
_atom_site_aniso_U_22
_atom_site_aniso_U_33
_atom_site_aniso_U_23
_atom_site_aniso_U_13
_atom_site_aniso_U_12
Mo1 0.0666(5) 0.0320(4) 0.0670(5) -0.0077(3) 0.0466(4) -0.0079(3)
Mo2 0.0325(4) 0.0359(4) 0.0322(4) -0.0090(2) 0.0112(3) -0.0051(2)
Mo3 0.0354(4) 0.0486(4) 0.0353(4) -0.0038(3) 0.0186(3) -0.0128(3)
Mo4 0.0842(6) 0.0264(4) 0.0414(4) -0.0034(3) 0.0337(4) -0.0065(3)
N1 0.047(5) 0.096(6) 0.043(4) -0.020(4) 0.026(3) -0.023(4)
N2 0.056(5) 0.065(5) 0.036(4) -0.010(3) 0.003(3) 0.013(4)
O5 0.045(4) 0.230(12) 0.058(4) -0.061(6) 0.002(4) 0.006(5)
O10 0.066(5) 0.070(4) 0.097(5) -0.025(4) 0.058(4) -0.020(3)
C1 0.075(9) 0.132(12) 0.052(6) -0.012(7) 0.027(6) -0.005(8)
C2 0.082(12) 0.29(3) 0.062(9) -0.034(14) 0.017(8) -0.020(16)
C3 0.082(11) 0.20(2) 0.070(9) -0.009(10) 0.012(8) 0.045(12)
C4 0.180(17) 0.161(14) 0.041(6) -0.033(7) 0.044(8) -0.134(14)
C5 0.071(7) 0.140(12) 0.054(6) -0.028(7) 0.032(5) -0.056(8)
C6 0.089(8) 0.093(9) 0.050(6) -0.008(6) 0.024(5) -0.024(6)
C7 0.062(6) 0.104(9) 0.057(6) -0.018(6) 0.013(5) -0.019(6)
C8 0.080(8) 0.109(11) 0.073(8) -0.007(7) -0.002(6) 0.014(7)
C9 0.069(7) 0.099(9) 0.049(6) -0.001(5) 0.002(5) -0.011(6)
C10 0.087(8) 0.090(8) 0.059(6) -0.001(6) 0.003(6) -0.007(7)
C11 0.056(6) 0.061(6) 0.055(5) -0.022(4) -0.003(4) 0.016(5)
C12 0.062(7) 0.098(9) 0.063(6) -0.020(6) 0.009(5) 0.033(6)
C13 0.059(6) 0.073(7) 0.054(5) -0.008(5) -0.001(5) 0.010(5)
C14 0.089(8) 0.049(5) 0.060(6) -0.001(4) 0.021(5) 0.018(5)
C15 0.078(7) 0.077(7) 0.057(6) -0.005(5) 0.029(5) 0.035(6)
O1 0.050(6) 0.043(5) 0.089(7) -0.001(5) 0.028(5) -0.009(4)
O2 0.053(5) 0.048(5) 0.047(5) 0.008(4) 0.018(4) -0.004(4)
O3 0.103(8) 0.032(4) 0.037(5) 0.001(3) 0.018(5) 0.002(5)
O4 0.041(4) 0.035(4) 0.036(4) 0.001(3) 0.015(3) -0.004(3)
O6 0.053(5) 0.040(5) 0.053(5) -0.002(4) 0.032(4) 0.000(4)
O7 0.038(4) 0.035(4) 0.043(4) -0.008(3) 0.017(3) -0.015(3)
O8 0.036(4) 0.051(5) 0.039(4) -0.014(4) 0.011(3) 0.002(3)
O9 0.049(5) 0.033(4) 0.035(4) 0.001(3) 0.006(3) -0.007(3)
O11 0.119(9) 0.040(5) 0.043(5) -0.013(4) 0.050(5) -0.032(5)
O12 0.115(9) 0.043(5) 0.057(6) -0.011(4) 0.032(6) -0.031(5)
O13 0.084(12) 0.20(2) 0.26(3) -0.18(2) -0.039(15) 0.070(14)
O1' 0.040(9) 0.039(8) 0.040(8) 0.007(7) 0.010(7) 0.013(7)
O2' 0.048(10) 0.053(11) 0.030(8) 0.006(7) 0.010(7) -0.004(8)
O3' 0.044(9) 0.044(9) 0.050(10) 0.009(8) 0.010(8) 0.002(7)
O4' 0.018(7) 0.044(8) 0.038(8) -0.006(6) 0.013(6) 0.003(6)
O6' 0.034(9) 0.069(12) 0.045(9) -0.008(8) 0.026(7) -0.015(8)
O7' 0.048(9) 0.035(8) 0.031(7) -0.012(6) 0.014(7) -0.008(7)
O8' 0.029(8) 0.037(8) 0.032(7) -0.001(6) 0.008(6) -0.005(6)
O9' 0.020(6) 0.019(6) 0.042(8) -0.010(6) 0.007(6) -0.005(5)
O13' 0.032(7) 0.019(7) 0.050(9) 0.007(6) 0.021(7) -0.003(5)
O12' 0.073(12) 0.039(9) 0.050(10) -0.006(8) 0.015(9) -0.020(9)
O11' 0.084(14) 0.008(6) 0.012(6) 0.011(5) 0.021(7) -0.009(7)

loop_
_atom_type_symbol
_atom_type_description
_atom_type_scat_dispersion_real
_atom_type_scat_dispersion_imag
_atom_type_scat_source
C C 0.0033 0.0016 'International Tables Vol C Tables 4.2.6.8 and 6.1.1.4'
H H 0.0000 0.0000 'International Tables Vol C Tables 4.2.6.8 and 6.1.1.4'
N N 0.0061 0.0033 'International Tables Vol C Tables 4.2.6.8 and 6.1.1.4'
O O 0.0106 0.0060 'International Tables Vol C Tables 4.2.6.8 and 6.1.1.4'
Mo Mo -1.6832 0.6857 'International Tables Vol C Tables 4.2.6.8 and 6.1.1.4'

loop_
_geom_angle_atom_site_label_1
_geom_angle_atom_site_label_2
_geom_angle_atom_site_label_3
_geom_angle
_geom_angle_site_symmetry_1
_geom_angle_site_symmetry_3
_geom_angle_publ_flag
O3' Mo1 O1 79.8(7) . . ?
O3' Mo1 O2' 111.9(9) . . ?
O1 Mo1 O2' 35.9(6) . . ?
O3' Mo1 O1' 115.0(8) . . ?
O1 Mo1 O1' 139.7(6) . . ?
O2' Mo1 O1' 108.3(8) . . ?
O3' Mo1 O3 61.7(7) . . ?
O1 Mo1 O3 112.0(5) . . ?
O2' Mo1 O3 141.8(7) . . ?
O1' Mo1 O3 107.9(6) . . ?
O3' Mo1 O4 161.1(7) . . ?
O1 Mo1 O4 106.4(4) . . ?
O2' Mo1 O4 70.9(7) . . ?
O1' Mo1 O4 49.1(6) . . ?
O3 Mo1 O4 128.3(4) . . ?
O3' Mo1 O2 57.9(7) . . ?
O1 Mo1 O2 100.2(4) . . ?
O2' Mo1 O2 103.6(6) . . ?
O1' Mo1 O2 64.5(5) . . ?
O3 Mo1 O2 102.6(4) . . ?
O4 Mo1 O2 103.3(4) . . ?
O3' Mo1 O13' 95.9(7) . 3 ?
O1 Mo1 O13' 78.7(5) . 3 ?
O2' Mo1 O13' 91.1(6) . 3 ?
O1' Mo1 O13' 132.1(6) . 3 ?
O3 Mo1 O13' 54.9(5) . 3 ?
O4 Mo1 O13' 102.8(4) . 3 ?
O2 Mo1 O13' 153.1(5) . 3 ?
O5 Mo2 O6 106.8(4) . . ?
O5 Mo2 O6' 88.9(6) . . ?
O6 Mo2 O6' 41.3(6) . . ?
O5 Mo2 O7' 129.9(6) . . ?
O6 Mo2 O7' 60.0(5) . . ?
O6' Mo2 O7' 100.2(8) . . ?
O5 Mo2 O4 110.7(5) . . ?
O6 Mo2 O4 97.2(4) . . ?
O6' Mo2 O4 68.9(6) . . ?
O7' Mo2 O4 118.6(5) . . ?
O5 Mo2 O7 93.0(5) . . ?
O6 Mo2 O7 98.1(4) . . ?
O6' Mo2 O7 137.2(6) . . ?
O7' Mo2 O7 48.5(5) . . ?
O4 Mo2 O7 146.5(3) . . ?
O5 Mo2 O1' 78.5(6) . . ?
O6 Mo2 O1' 136.8(5) . . ?
O6' Mo2 O1' 97.5(8) . . ?
O7' Mo2 O1' 146.4(6) . . ?
O4 Mo2 O1' 44.3(5) . . ?
O7 Mo2 O1' 124.8(5) . . ?
O5 Mo2 O8 89.3(3) . . ?
O6 Mo2 O8 163.9(4) . . ?
O6' Mo2 O8 142.5(6) . . ?
O7' Mo2 O8 109.4(5) . . ?
O4 Mo2 O8 76.8(3) . . ?
O7 Mo2 O8 80.3(3) . . ?
O1' Mo2 O8 45.6(5) . . ?
O5 Mo2 O8' 104.5(5) . . ?
O6 Mo2 O8' 135.1(5) . . ?
O6' Mo2 O8' 165.7(6) . . ?
O7' Mo2 O8' 75.3(6) . . ?
O4 Mo2 O8' 101.0(4) . . ?
O7 Mo2 O8' 48.6(4) . . ?
O1' Mo2 O8' 80.6(6) . . ?
O8 Mo2 O8' 35.4(4) . . ?
O5 Mo2 O4' 148.4(5) . . ?
O6 Mo2 O4' 91.3(4) . . ?
O6' Mo2 O4' 88.2(6) . . ?
O7' Mo2 O4' 81.5(6) . . ?
O4 Mo2 O4' 39.9(4) . . ?
O7 Mo2 O4' 110.1(4) . . ?
O1' Mo2 O4' 70.7(6) . . ?
O8 Mo2 O4' 74.4(4) . . ?
O8' Mo2 O4' 77.7(5) . . ?
O5 Mo2 O9 156.9(4) . 3 ?
O6 Mo2 O9 92.5(4) . 3 ?
O6' Mo2 O9 114.1(6) . 3 ?
O7' Mo2 O9 50.3(5) . 3 ?
O4 Mo2 O9 78.4(3) . 3 ?
O7 Mo2 O9 71.3(3) . 3 ?
O1' Mo2 O9 96.3(5) . 3 ?
O8 Mo2 O9 71.7(3) . 3 ?
O8' Mo2 O9 52.4(4) . 3 ?
O4' Mo2 O9 39.1(4) . 3 ?
O8' Mo3 O10 120.2(5) . . ?
O8' Mo3 O9 125.2(6) . . ?
O10 Mo3 O9 114.2(4) . . ?
O8' Mo3 O8 48.8(5) . . ?
O10 Mo3 O8 103.4(4) . . ?
O9 Mo3 O8 113.1(4) . . ?
O8' Mo3 O4' 116.7(6) . 3 ?
O10 Mo3 O4' 102.4(5) . 3 ?
O9 Mo3 O4' 53.6(5) . 3 ?
O8 Mo3 O4' 154.2(5) . 3 ?
O8' Mo3 O11 58.1(5) . . ?
O10 Mo3 O11 106.7(4) . . ?
O9 Mo3 O11 112.0(4) . . ?
O8 Mo3 O11 106.7(4) . . ?
O4' Mo3 O11 66.6(5) 3 . ?
O8' Mo3 O9' 108.1(6) . . ?
O10 Mo3 O9' 103.7(4) . . ?
O9 Mo3 O9' 50.4(4) . . ?
O8 Mo3 O9' 68.6(5) . . ?
O4' Mo3 O9' 103.9(6) 3 . ?
O11 Mo3 O9' 149.4(5) . . ?
O13 Mo4 O12 83.9(12) . . ?
O13 Mo4 O11' 24.4(14) . . ?
O12 Mo4 O11' 105.7(6) . . ?
O13 Mo4 O7 119.1(11) . . ?
O12 Mo4 O7 106.4(5) . . ?
O11' Mo4 O7 101.6(6) . . ?
O13 Mo4 O13' 123.1(13) . . ?
O12 Mo4 O13' 67.7(5) . . ?
O11' Mo4 O13' 142.4(7) . . ?
O7 Mo4 O13' 115.9(5) . . ?
O13 Mo4 O12' 103.3(9) . . ?
O12 Mo4 O12' 51.0(7) . . ?
O11' Mo4 O12' 108.5(9) . . ?
O7 Mo4 O12' 55.7(6) . . ?
O13' Mo4 O12' 95.6(7) . . ?
O13 Mo4 O7' 84.7(14) . . ?
O12 Mo4 O7' 140.3(5) . . ?
O11' Mo4 O7' 60.9(6) . . ?
O7 Mo4 O7' 49.1(5) . . ?
O13' Mo4 O7' 146.4(6) . . ?
O12' Mo4 O7' 95.4(7) . . ?
O13 Mo4 O3 82.1(8) . 3 ?
O12 Mo4 O3 97.9(5) . 3 ?
O11' Mo4 O3 90.0(7) . 3 ?
O7 Mo4 O3 148.8(3) . 3 ?
O13' Mo4 O3 56.3(5) . 3 ?
O12' Mo4 O3 146.6(6) . 3 ?
O7' Mo4 O3 118.0(5) . 3 ?
O13 Mo4 O9' 95.6(8) . 3 ?
O12 Mo4 O9' 135.2(5) . 3 ?
O11' Mo4 O9' 87.8(7) . 3 ?
O7 Mo4 O9' 112.5(4) . 3 ?
O13' Mo4 O9' 75.8(5) . 3 ?
O12' Mo4 O9' 161.0(7) . 3 ?
O7' Mo4 O9' 83.7(5) . 3 ?
O3 Mo4 O9' 38.5(4) 3 3 ?
O13 Mo4 O11 157.4(10) . . ?
O12 Mo4 O11 93.1(4) . . ?
O11' Mo4 O11 158.1(7) . . ?
O7 Mo4 O11 83.2(4) . . ?
O13' Mo4 O11 37.3(5) . . ?
O12' Mo4 O11 91.9(6) . . ?
O7' Mo4 O11 110.7(5) . . ?
O3 Mo4 O11 76.2(4) 3 . ?
O9' Mo4 O11 70.8(4) 3 . ?
O13 Mo4 O9 108.6(11) . 3 ?
O12 Mo4 O9 165.9(4) . 3 ?
O11' Mo4 O9 87.9(5) . 3 ?
O7 Mo4 O9 73.7(3) . 3 ?
O13' Mo4 O9 99.3(4) . 3 ?
O12' Mo4 O9 128.7(6) . 3 ?
O7' Mo4 O9 50.2(4) . 3 ?
O3 Mo4 O9 77.9(3) 3 3 ?
O9' Mo4 O9 39.5(4) 3 3 ?
O11 Mo4 O9 72.8(3) . 3 ?
O13 Mo4 O8' 154.8(14) . . ?
O12 Mo4 O8' 118.5(5) . . ?
O11' Mo4 O8' 130.4(5) . . ?
O7 Mo4 O8' 46.7(4) . . ?
O13' Mo4 O8' 78.9(5) . . ?
O12' Mo4 O8' 84.9(7) . . ?
O7' Mo4 O8' 70.6(5) . . ?
O3 Mo4 O8' 104.4(4) 3 . ?
O9' Mo4 O8' 76.9(4) 3 . ?
O11 Mo4 O8' 41.6(4) . . ?
O9 Mo4 O8' 51.1(4) 3 . ?
C1 N1 C5 118.7(13) . . ?
C1 N1 C6 119.6(10) . . ?
C5 N1 C6 121.7(11) . . ?
C11 N2 C15 120.4(10) . . ?
C11 N2 C10 118.1(9) . . ?
C15 N2 C10 121.5(9) . . ?
C2 C1 N1 130.6(16) . . ?
C2 C1 H1A 114.7 . . ?
N1 C1 H1A 114.7 . . ?
C3 C2 C1 112(2) . . ?
C3 C2 H2A 124.1 . . ?
C1 C2 H2A 124.1 . . ?
C2 C3 C4 131(2) . . ?
C2 C3 H3A 114.5 . . ?
C4 C3 H3A 114.5 . . ?
C3 C4 C5 112.3(13) . . ?
C3 C4 H4A 123.9 . . ?
C5 C4 H4A 123.9 . . ?
N1 C5 C4 115.5(12) . . ?
N1 C5 H5A 122.2 . . ?
C4 C5 H5A 122.2 . . ?
N1 C6 C7 112.6(9) . . ?
N1 C6 H6A 109.1 . . ?
C7 C6 H6A 109.1 . . ?
N1 C6 H6B 109.1 . . ?
C7 C6 H6B 109.1 . . ?
H6A C6 H6B 107.8 . . ?
C8 C7 C6 111.7(10) . . ?
C8 C7 H7A 109.3 . . ?
C6 C7 H7A 109.3 . . ?
C8 C7 H7B 109.3 . . ?
C6 C7 H7B 109.3 . . ?
H7A C7 H7B 107.9 . . ?
C9 C8 C7 117.0(11) . . ?
C9 C8 H8A 108.0 . . ?
C7 C8 H8A 108.0 . . ?
C9 C8 H8B 108.0 . . ?
C7 C8 H8B 108.0 . . ?
H8A C8 H8B 107.3 . . ?
C8 C9 C10 110.5(10) . . ?
C8 C9 H9A 109.6 . . ?
C10 C9 H9A 109.6 . . ?
C8 C9 H9B 109.6 . . ?
C10 C9 H9B 109.6 . . ?
H9A C9 H9B 108.1 . . ?
N2 C10 C9 112.3(9) . . ?
N2 C10 H10A 109.1 . . ?
C9 C10 H10A 109.1 . . ?
N2 C10 H10B 109.1 . . ?
C9 C10 H10B 109.1 . . ?
H10A C10 H10B 107.9 . . ?
N2 C11 C12 118.9(9) . . ?
N2 C11 H11A 120.5 . . ?
C12 C11 H11A 120.5 . . ?
C11 C12 C13 121.5(10) . . ?
C11 C12 H12A 119.3 . . ?
C13 C12 H12A 119.3 . . ?
C14 C13 C12 119.0(11) . . ?
C14 C13 H13A 120.5 . . ?
C12 C13 H13A 120.5 . . ?
C15 C14 C13 117.4(10) . . ?
C15 C14 H14A 121.3 . . ?
C13 C14 H14A 121.3 . . ?
C14 C15 N2 122.7(9) . . ?
C14 C15 H15A 118.7 . . ?
N2 C15 H15A 118.7 . . ?
Mo1 O3 Mo4 128.6(6) . 3 ?
Mo1 O4 Mo2 131.8(4) . . ?
Mo4 O7 Mo2 122.4(4) . . ?
Mo3 O8 Mo2 128.6(4) . . ?
Mo3 O9 Mo4 136.7(4) . 3 ?
Mo3 O9 Mo2 134.9(4) . 3 ?
Mo4 O9 Mo2 87.7(2) 3 3 ?
Mo3 O11 Mo4 125.8(4) . . ?
Mo1 O1' Mo2 132.4(9) . . ?
Mo3 O4' Mo2 132.4(8) 3 . ?
Mo2 O7' Mo4 124.9(8) . . ?
Mo3 O8' Mo2 136.0(8) . . ?
Mo3 O8' Mo4 126.1(7) . . ?
Mo2 O8' Mo4 86.7(5) . . ?
Mo3 O9' Mo4 132.9(7) . 3 ?
Mo4 O13' Mo1 118.1(7) . 3 ?

loop_
_geom_bond_atom_site_label_1
_geom_bond_atom_site_label_2
_geom_bond_distance
_geom_bond_site_symmetry_2
_geom_bond_publ_flag
Mo1 O3' 1.530(17) . ?
Mo1 O1 1.695(9) . ?
Mo1 O2' 1.710(16) . ?
Mo1 O1' 1.766(17) . ?
Mo1 O3 1.799(9) . ?
Mo1 O4 1.825(8) . ?
Mo1 O2 1.841(9) . ?
Mo1 O13' 2.210(15) 3 ?
Mo2 O5 1.642(7) . ?
Mo2 O6 1.697(8) . ?
Mo2 O6' 1.808(15) . ?
Mo2 O7' 1.843(16) . ?
Mo2 O4 1.951(7) . ?
Mo2 O7 1.976(7) . ?
Mo2 O1' 2.001(15) . ?
Mo2 O8 2.352(8) . ?
Mo2 O8' 2.374(14) . ?
Mo2 O4' 2.419(14) . ?
Mo2 O9 2.428(7) 3 ?
Mo3 O8' 1.659(14) . ?
Mo3 O10 1.697(7) . ?
Mo3 O9 1.772(7) . ?
Mo3 O8 1.801(8) . ?
Mo3 O4' 1.821(14) 3 ?
Mo3 O11 1.867(9) . ?
Mo3 O9' 1.949(12) . ?
Mo4 O13 1.587(16) . ?
Mo4 O12 1.660(9) . ?
Mo4 O11' 1.79(2) . ?
Mo4 O7 1.847(8) . ?
Mo4 O13' 1.879(15) . ?
Mo4 O12' 1.888(18) . ?
Mo4 O7' 1.936(15) . ?
Mo4 O3 2.094(9) 3 ?
Mo4 O9' 2.294(12) 3 ?
Mo4 O11 2.319(9) . ?
Mo4 O9 2.408(7) 3 ?
Mo4 O8' 2.506(15) . ?
N1 C1 1.320(16) . ?
N1 C5 1.348(12) . ?
N1 C6 1.482(15) . ?
N2 C11 1.314(12) . ?
N2 C15 1.365(13) . ?
N2 C10 1.497(14) . ?
C1 C2 1.31(3) . ?
C1 H1A 0.9300 . ?
C2 C3 1.25(3) . ?
C2 H2A 0.9300 . ?
C3 C4 1.38(2) . ?
C3 H3A 0.9300 . ?
C4 C5 1.53(2) . ?
C4 H4A 0.9300 . ?
C5 H5A 0.9300 . ?
C6 C7 1.527(15) . ?
C6 H6A 0.9700 . ?
C6 H6B 0.9700 . ?
C7 C8 1.517(18) . ?
C7 H7A 0.9700 . ?
C7 H7B 0.9700 . ?
C8 C9 1.505(17) . ?
C8 H8A 0.9700 . ?
C8 H8B 0.9700 . ?
C9 C10 1.531(14) . ?
C9 H9A 0.9700 . ?
C9 H9B 0.9700 . ?
C10 H10A 0.9700 . ?
C10 H10B 0.9700 . ?
C11 C12 1.366(16) . ?
C11 H11A 0.9300 . ?
C12 C13 1.385(15) . ?
C12 H12A 0.9300 . ?
C13 C14 1.369(15) . ?
C13 H13A 0.9300 . ?
C14 C15 1.356(16) . ?
C14 H14A 0.9300 . ?
C15 H15A 0.9300 . ?
O3 Mo4 2.094(9) 3 ?
O9 Mo4 2.408(7) 3 ?
O9 Mo2 2.428(7) 3 ?
O4' Mo3 1.821(14) 3 ?
O9' Mo4 2.294(12) 3 ?
O13' Mo1 2.210(15) 3 ?

loop_
_geom_torsion_atom_site_label_1
_geom_torsion_atom_site_label_2
_geom_torsion_atom_site_label_3
_geom_torsion_atom_site_label_4
_geom_torsion
_geom_torsion_site_symmetry_1
_geom_torsion_site_symmetry_2
_geom_torsion_site_symmetry_3
_geom_torsion_site_symmetry_4
_geom_torsion_publ_flag
C5 N1 C1 C2 0(2) . . . . ?
C6 N1 C1 C2 -179.5(14) . . . . ?
N1 C1 C2 C3 1(2) . . . . ?
C1 C2 C3 C4 -2(3) . . . . ?
C2 C3 C4 C5 2(2) . . . . ?
C1 N1 C5 C4 -0.2(13) . . . . ?
C6 N1 C5 C4 179.2(8) . . . . ?
C3 C4 C5 N1 -0.5(14) . . . . ?
C1 N1 C6 C7 -108.6(11) . . . . ?
C5 N1 C6 C7 72.0(12) . . . . ?
N1 C6 C7 C8 178.4(9) . . . . ?
C6 C7 C8 C9 -71.6(13) . . . . ?
C7 C8 C9 C10 -62.2(15) . . . . ?
C11 N2 C10 C9 -93.4(12) . . . . ?
C15 N2 C10 C9 86.8(12) . . . . ?
C8 C9 C10 N2 -165.2(10) . . . . ?
C15 N2 C11 C12 0.0(14) . . . . ?
C10 N2 C11 C12 -179.8(9) . . . . ?
N2 C11 C12 C13 1.2(15) . . . . ?
C11 C12 C13 C14 -2.6(16) . . . . ?
C12 C13 C14 C15 2.7(15) . . . . ?
C13 C14 C15 N2 -1.6(15) . . . . ?
C11 N2 C15 C14 0.2(14) . . . . ?
C10 N2 C15 C14 -180.0(9) . . . . ?
O3' Mo1 O3 Mo4 133.9(9) . . . 3 ?
O1 Mo1 O3 Mo4 69.7(6) . . . 3 ?
O2' Mo1 O3 Mo4 43.9(13) . . . 3 ?
O1' Mo1 O3 Mo4 -116.8(7) . . . 3 ?
O4 Mo1 O3 Mo4 -65.3(7) . . . 3 ?
O2 Mo1 O3 Mo4 176.3(5) . . . 3 ?
O13' Mo1 O3 Mo4 12.5(5) 3 . . 3 ?
O3' Mo1 O4 Mo2 50(2) . . . . ?
O1 Mo1 O4 Mo2 156.8(6) . . . . ?
O2' Mo1 O4 Mo2 151.9(8) . . . . ?
O1' Mo1 O4 Mo2 14.1(7) . . . . ?
O3 Mo1 O4 Mo2 -66.3(7) . . . . ?
O2 Mo1 O4 Mo2 51.8(6) . . . . ?
O13' Mo1 O4 Mo2 -121.4(6) 3 . . . ?
O5 Mo2 O4 Mo1 -59.6(6) . . . . ?
O6 Mo2 O4 Mo1 -170.6(6) . . . . ?
O6' Mo2 O4 Mo1 -139.9(8) . . . . ?
O7' Mo2 O4 Mo1 129.7(7) . . . . ?
O7 Mo2 O4 Mo1 72.7(8) . . . . ?
O1' Mo2 O4 Mo1 -13.4(7) . . . . ?
O8 Mo2 O4 Mo1 24.6(5) . . . . ?
O8' Mo2 O4 Mo1 50.6(6) . . . . ?
O4' Mo2 O4 Mo1 105.9(8) . . . . ?
O9 Mo2 O4 Mo1 98.3(5) 3 . . . ?
O13 Mo4 O7 Mo2 81.9(13) . . . . ?
O12 Mo4 O7 Mo2 174.1(5) . . . . ?
O11' Mo4 O7 Mo2 63.7(7) . . . . ?
O13' Mo4 O7 Mo2 -113.2(6) . . . . ?
O12' Mo4 O7 Mo2 168.4(9) . . . . ?
O7' Mo4 O7 Mo2 30.4(6) . . . . ?
O3 Mo4 O7 Mo2 -46.1(9) 3 . . . ?
O9' Mo4 O7 Mo2 -28.6(6) 3 . . . ?
O11 Mo4 O7 Mo2 -94.6(5) . . . . ?
O9 Mo4 O7 Mo2 -20.6(4) 3 . . . ?
O8' Mo4 O7 Mo2 -72.0(6) . . . . ?
O5 Mo2 O7 Mo4 -176.6(5) . . . . ?
O6 Mo2 O7 Mo4 -69.2(5) . . . . ?
O6' Mo2 O7 Mo4 -85.0(9) . . . . ?
O7' Mo2 O7 Mo4 -32.4(6) . . . . ?
O4 Mo2 O7 Mo4 47.2(8) . . . . ?
O1' Mo2 O7 Mo4 105.3(7) . . . . ?
O8 Mo2 O7 Mo4 94.6(5) . . . . ?
O8' Mo2 O7 Mo4 76.7(6) . . . . ?
O4' Mo2 O7 Mo4 25.3(6) . . . . ?
O9 Mo2 O7 Mo4 20.7(4) 3 . . . ?
O8' Mo3 O8 Mo2 28.5(7) . . . . ?
O10 Mo3 O8 Mo2 147.1(5) . . . . ?
O9 Mo3 O8 Mo2 -88.8(6) . . . . ?
O4' Mo3 O8 Mo2 -35.7(14) 3 . . . ?
O11 Mo3 O8 Mo2 34.8(6) . . . . ?
O9' Mo3 O8 Mo2 -113.2(6) . . . . ?
O5 Mo2 O8 Mo3 -142.3(7) . . . . ?
O6 Mo2 O8 Mo3 36.6(15) . . . . ?
O6' Mo2 O8 Mo3 130.3(10) . . . . ?
O7' Mo2 O8 Mo3 -9.8(7) . . . . ?
O4 Mo2 O8 Mo3 106.2(6) . . . . ?
O7 Mo2 O8 Mo3 -49.2(5) . . . . ?
O1' Mo2 O8 Mo3 143.1(9) . . . . ?
O8' Mo2 O8 Mo3 -25.7(6) . . . . ?
O4' Mo2 O8 Mo3 65.0(6) . . . . ?
O9 Mo2 O8 Mo3 24.2(5) 3 . . . ?
O8' Mo3 O9 Mo4 -90.8(9) . . . 3 ?
O10 Mo3 O9 Mo4 82.0(7) . . . 3 ?
O8 Mo3 O9 Mo4 -35.9(7) . . . 3 ?
O4' Mo3 O9 Mo4 169.8(10) 3 . . 3 ?
O11 Mo3 O9 Mo4 -156.5(6) . . . 3 ?
O9' Mo3 O9 Mo4 -6.0(6) . . . 3 ?
O8' Mo3 O9 Mo2 101.2(8) . . . 3 ?
O10 Mo3 O9 Mo2 -86.0(6) . . . 3 ?
O8 Mo3 O9 Mo2 156.1(5) . . . 3 ?
O4' Mo3 O9 Mo2 1.8(6) 3 . . 3 ?
O11 Mo3 O9 Mo2 35.5(7) . . . 3 ?
O9' Mo3 O9 Mo2 -174.0(9) . . . 3 ?
O8' Mo3 O11 Mo4 -26.2(7) . . . . ?
O10 Mo3 O11 Mo4 -141.8(6) . . . . ?
O9 Mo3 O11 Mo4 92.5(6) . . . . ?
O8 Mo3 O11 Mo4 -31.7(7) . . . . ?
O4' Mo3 O11 Mo4 121.7(8) 3 . . . ?
O9' Mo3 O11 Mo4 44.3(12) . . . . ?
O13 Mo4 O11 Mo3 -125(3) . . . . ?
O12 Mo4 O11 Mo3 153.0(7) . . . . ?
O11' Mo4 O11 Mo3 -57.4(18) . . . . ?
O7 Mo4 O11 Mo3 46.9(6) . . . . ?
O13' Mo4 O11 Mo3 -161.3(12) . . . . ?
O12' Mo4 O11 Mo3 102.0(8) . . . . ?
O7' Mo4 O11 Mo3 5.5(8) . . . . ?
O3 Mo4 O11 Mo3 -109.6(7) 3 . . . ?
O9' Mo4 O11 Mo3 -69.8(7) 3 . . . ?
O9 Mo4 O11 Mo3 -28.2(6) 3 . . . ?
O8' Mo4 O11 Mo3 21.9(6) . . . . ?
O3' Mo1 O1' Mo2 178.2(10) . . . . ?
O1 Mo1 O1' Mo2 -77.6(13) . . . . ?
O2' Mo1 O1' Mo2 -55.8(13) . . . . ?
O3 Mo1 O1' Mo2 111.7(11) . . . . ?
O4 Mo1 O1' Mo2 -13.8(7) . . . . ?
O2 Mo1 O1' Mo2 -152.5(13) . . . . ?
O13' Mo1 O1' Mo2 53.3(15) 3 . . . ?
O5 Mo2 O1' Mo1 150.5(12) . . . . ?
O6 Mo2 O1' Mo1 48.1(15) . . . . ?
O6' Mo2 O1' Mo1 63.1(12) . . . . ?
O7' Mo2 O1' Mo1 -58.2(18) . . . . ?
O4 Mo2 O1' Mo1 14.0(7) . . . . ?
O7 Mo2 O1' Mo1 -123.9(10) . . . . ?
O8 Mo2 O1' Mo1 -109.0(13) . . . . ?
O8' Mo2 O1' Mo1 -102.5(11) . . . . ?
O4' Mo2 O1' Mo1 -22.3(10) . . . . ?
O9 Mo2 O1' Mo1 -52.3(11) 3 . . . ?
O5 Mo2 O4' Mo3 -143.1(8) . . . 3 ?
O6 Mo2 O4' Mo3 90.7(9) . . . 3 ?
O6' Mo2 O4' Mo3 131.9(11) . . . 3 ?
O7' Mo2 O4' Mo3 31.3(10) . . . 3 ?
O4 Mo2 O4' Mo3 -169.7(13) . . . 3 ?
O7 Mo2 O4' Mo3 -8.4(10) . . . 3 ?
O1' Mo2 O4' Mo3 -129.5(11) . . . 3 ?
O8 Mo2 O4' Mo3 -81.7(9) . . . 3 ?
O8' Mo2 O4' Mo3 -45.4(9) . . . 3 ?
O9 Mo2 O4' Mo3 -1.6(6) 3 . . 3 ?
O5 Mo2 O7' Mo4 81.4(10) . . . . ?
O6 Mo2 O7' Mo4 168.6(11) . . . . ?
O6' Mo2 O7' Mo4 178.6(9) . . . . ?
O4 Mo2 O7' Mo4 -110.0(8) . . . . ?
O7 Mo2 O7' Mo4 31.8(6) . . . . ?
O1' Mo2 O7' Mo4 -60.8(16) . . . . ?
O8 Mo2 O7' Mo4 -24.8(10) . . . . ?
O8' Mo2 O7' Mo4 -15.4(8) . . . . ?
O4' Mo2 O7' Mo4 -94.9(9) . . . . ?
O9 Mo2 O7' Mo4 -68.4(8) 3 . . . ?
O13 Mo4 O7' Mo2 -170.5(11) . . . . ?
O12 Mo4 O7' Mo2 -96.6(11) . . . . ?
O11' Mo4 O7' Mo2 -175.9(13) . . . . ?
O7 Mo4 O7' Mo2 -33.9(7) . . . . ?
O13' Mo4 O7' Mo2 41.0(16) . . . . ?
O12' Mo4 O7' Mo2 -67.7(10) . . . . ?
O3 Mo4 O7' Mo2 111.3(8) 3 . . . ?
O9' Mo4 O7' Mo2 93.2(9) 3 . . . ?
O11 Mo4 O7' Mo2 26.4(10) . . . . ?
O9 Mo4 O7' Mo2 69.9(8) 3 . . . ?
O8' Mo4 O7' Mo2 14.9(7) . . . . ?
O10 Mo3 O8' Mo2 -113.4(9) . . . . ?
O9 Mo3 O8' Mo2 59.1(12) . . . . ?
O8 Mo3 O8' Mo2 -32.2(8) . . . . ?
O4' Mo3 O8' Mo2 121.8(10) 3 . . . ?
O11 Mo3 O8' Mo2 154.9(13) . . . . ?
O9' Mo3 O8' Mo2 5.3(12) . . . . ?
O10 Mo3 O8' Mo4 115.9(7) . . . . ?
O9 Mo3 O8' Mo4 -71.7(10) . . . . ?
O8 Mo3 O8' Mo4 -162.9(12) . . . . ?
O4' Mo3 O8' Mo4 -9.0(11) 3 . . . ?
O11 Mo3 O8' Mo4 24.2(6) . . . . ?
O9' Mo3 O8' Mo4 -125.5(8) . . . . ?
O5 Mo2 O8' Mo3 99.4(11) . . . . ?
O6 Mo2 O8' Mo3 -127.6(10) . . . . ?
O6' Mo2 O8' Mo3 -59(3) . . . . ?
O7' Mo2 O8' Mo3 -132.5(12) . . . . ?
O4 Mo2 O8' Mo3 -15.6(11) . . . . ?
O7 Mo2 O8' Mo3 -179.5(14) . . . . ?
O1' Mo2 O8' Mo3 24.0(11) . . . . ?
O8 Mo2 O8' Mo3 32.0(8) . . . . ?
O4' Mo2 O8' Mo3 -48.2(10) . . . . ?
O9 Mo2 O8' Mo3 -81.6(10) 3 . . . ?
O5 Mo2 O8' Mo4 -118.4(5) . . . . ?
O6 Mo2 O8' Mo4 14.6(7) . . . . ?
O6' Mo2 O8' Mo4 83(3) . . . . ?
O7' Mo2 O8' Mo4 9.7(5) . . . . ?
O4 Mo2 O8' Mo4 126.6(3) . . . . ?
O7 Mo2 O8' Mo4 -37.3(4) . . . . ?
O1' Mo2 O8' Mo4 166.1(6) . . . . ?
O8 Mo2 O8' Mo4 174.2(8) . . . . ?
O4' Mo2 O8' Mo4 94.0(5) . . . . ?
O9 Mo2 O8' Mo4 60.6(4) 3 . . . ?
O13 Mo4 O8' Mo3 125.9(17) . . . . ?
O12 Mo4 O8' Mo3 -83.8(9) . . . . ?
O11' Mo4 O8' Mo3 126.3(11) . . . . ?
O7 Mo4 O8' Mo3 -169.8(12) . . . . ?
O13' Mo4 O8' Mo3 -26.9(9) . . . . ?
O12' Mo4 O8' Mo3 -123.6(10) . . . . ?
O7' Mo4 O8' Mo3 138.7(10) . . . . ?
O3 Mo4 O8' Mo3 23.7(9) 3 . . . ?
O9' Mo4 O8' Mo3 50.9(8) 3 . . . ?
O11 Mo4 O8' Mo3 -24.9(6) . . . . ?
O9 Mo4 O8' Mo3 84.8(8) 3 . . . ?
O13 Mo4 O8' Mo2 -22.3(18) . . . . ?
O12 Mo4 O8' Mo2 128.0(5) . . . . ?
O11' Mo4 O8' Mo2 -21.9(10) . . . . ?
O7 Mo4 O8' Mo2 42.0(4) . . . . ?
O13' Mo4 O8' Mo2 -175.1(6) . . . . ?
O12' Mo4 O8' Mo2 88.2(6) . . . . ?
O7' Mo4 O8' Mo2 -9.5(5) . . . . ?
O3 Mo4 O8' Mo2 -124.5(4) 3 . . . ?
O9' Mo4 O8' Mo2 -97.3(5) 3 . . . ?
O11 Mo4 O8' Mo2 -173.1(8) . . . . ?
O9 Mo4 O8' Mo2 -63.4(4) 3 . . . ?
O8' Mo3 O9' Mo4 127.0(9) . . . 3 ?
O10 Mo3 O9' Mo4 -104.3(8) . . . 3 ?
O9 Mo3 O9' Mo4 5.9(6) . . . 3 ?
O8 Mo3 O9' Mo4 156.4(10) . . . 3 ?
O4' Mo3 O9' Mo4 2.4(10) 3 . . 3 ?
O11 Mo3 O9' Mo4 69.7(14) . . . 3 ?
O13 Mo4 O13' Mo1 -61.2(12) . . . 3 ?
O12 Mo4 O13' Mo1 -127.4(9) . . . 3 ?
O11' Mo4 O13' Mo1 -40.5(14) . . . 3 ?
O7 Mo4 O13' Mo1 134.6(5) . . . 3 ?
O12' Mo4 O13' Mo1 -171.0(8) . . . 3 ?
O7' Mo4 O13' Mo1 80.4(13) . . . 3 ?
O3 Mo4 O13' Mo1 -10.4(4) 3 . . 3 ?
O9' Mo4 O13' Mo1 26.2(6) 3 . . 3 ?
O11 Mo4 O13' Mo1 103.2(10) . . . 3 ?
O9 Mo4 O13' Mo1 58.2(6) 3 . . 3 ?
O8' Mo4 O13' Mo1 105.4(7) . . . 3 ?
